data_4326044
loop_
_publ_author_name
'Rafa\/l Czerwieniec'
'Jiangbo Yu'
'Hartmut Yersin'

_publ_contact_author_address
;
  Institut f\"ur Physikalische Chemie
  Universit\"at Regensburg
  D-93040 Regensburg
  Germany 
;
_publ_contact_author_email Hartmut.Yersin@chemie.uni-regensburg.de
_publ_contact_author_fax '(+) 49 941 943 4488'
_publ_contact_author_name
;   
 Prof. Dr. Hartmut Yersin
;
_publ_contact_author_phone '(+) 49 941 943 4464'
_publ_section_title
;
 Blue-Light Emission of Cu(I) Complexes and Singlet Harvesting
;
_journal_name_full 'Inorganic Chemistry'
_journal_page_first 8293
_journal_page_last 8301
_journal_paper_doi 10.1021/ic200811a
_journal_volume 50
_journal_year 2011
_chemical_compound_source 'see text'
_chemical_formula_moiety 'C48 H40 B Cu N8 O P2'
_chemical_formula_sum 'C48 H40 B Cu N8 O P2'
_chemical_formula_weight 881.18
_chemical_name_systematic ?
_space_group_IT_number 2
_symmetry_cell_setting triclinic
_symmetry_Int_Tables_number 2
_symmetry_space_group_name_Hall '-P 1'
_symmetry_space_group_name_H-M 'P -1'
_atom_sites_solution_hydrogens geom
_atom_sites_solution_primary direct
_atom_sites_solution_secondary difmap
_cell_angle_alpha 105.349(3)
_cell_angle_beta 98.594(2)
_cell_angle_gamma 103.665(3)
_cell_formula_units_Z 2
_cell_length_a 11.9642(3)
_cell_length_b 13.7264(4)
_cell_length_c 15.7278(5)
_cell_measurement_reflns_used 10995
_cell_measurement_temperature 223
_cell_measurement_theta_max 76.6304
_cell_measurement_theta_min 3.4852
_cell_volume 2357.53(13)
_computing_cell_refinement
;
CrysAlisPro, Oxford Diffraction Ltd.,
Version 1.171.34.44 (release 25-10-2010 CrysAlis171 .NET)
;
_computing_data_collection
;
CrysAlisPro, Oxford Diffraction Ltd.,
Version 1.171.34.44 (release 25-10-2010 CrysAlis171 .NET)
;
_computing_data_reduction
;
CrysAlisPro, Oxford Diffraction Ltd.,
Version 1.171.34.44 (release 25-10-2010 CrysAlis171 .NET)
;
_computing_molecular_graphics 'PLATON (Spek, 1990)'
_computing_publication_material 'PLATON (Spek, 2003)'
_computing_structure_refinement 'SHELXL-97 (Sheldrick, 2008)'
_computing_structure_solution 'SIR-97 (Altomare, 1999)'
_diffrn_ambient_temperature 223
_diffrn_detector_area_resol_mean 10.5431
_diffrn_measured_fraction_theta_full 0.968
_diffrn_measured_fraction_theta_max 0.968
_diffrn_measurement_device_type 'Xcalibur, Ruby, Gemini ultra'
_diffrn_measurement_method '\w scans'
_diffrn_radiation_monochromator mirror
_diffrn_radiation_probe x-ray
_diffrn_radiation_source 'Enhance Ultra (Cu) X-ray Source'
_diffrn_radiation_type CuK\a
_diffrn_radiation_wavelength 1.54184
_diffrn_reflns_av_R_equivalents 0.0233
_diffrn_reflns_av_sigmaI/netI 0.0338
_diffrn_reflns_limit_h_max 12
_diffrn_reflns_limit_h_min -14
_diffrn_reflns_limit_k_max 17
_diffrn_reflns_limit_k_min -16
_diffrn_reflns_limit_l_max 19
_diffrn_reflns_limit_l_min -17
_diffrn_reflns_number 16400
_diffrn_reflns_reduction_process
;
;
_diffrn_reflns_theta_full 76.83
_diffrn_reflns_theta_max 76.83
_diffrn_reflns_theta_min 3.49
_exptl_absorpt_coefficient_mu 1.637
_exptl_absorpt_correction_T_max 0.920
_exptl_absorpt_correction_T_min 0.661
_exptl_absorpt_correction_type analytical
_exptl_absorpt_process_details
;
CrysAlisPro, Oxford Diffraction Ltd.,
Version 1.171.33.55 (release 05-01-2010 CrysAlis171 .NET)
Analytical numeric absorption correction using a multifaceted crystal
model based on expressions derived by R.C. Clark & J.S. Reid.
(Clark, R. C. & Reid, J. S. (1995). Acta Cryst. A51, 887-897)
;
_exptl_crystal_colour colourless
_exptl_crystal_density_diffrn 1.241
_exptl_crystal_density_method 'Not Measured'
_exptl_crystal_description rod
_exptl_crystal_F_000 912
_exptl_crystal_size_max 0.6096
_exptl_crystal_size_mid 0.2610
_exptl_crystal_size_min 0.0855
_platon_squeeze_details
;
;
_refine_diff_density_max 0.289
_refine_diff_density_min -0.472
_refine_diff_density_rms 0.041
_refine_ls_extinction_method none
_refine_ls_goodness_of_fit_ref 1.081
_refine_ls_hydrogen_treatment constr
_refine_ls_matrix_type full
_refine_ls_number_parameters 550
_refine_ls_number_reflns 9625
_refine_ls_number_restraints 0
_refine_ls_restrained_S_all 1.081
_refine_ls_R_factor_all 0.0397
_refine_ls_R_factor_gt 0.0365
_refine_ls_shift/su_max 0.001
_refine_ls_shift/su_mean 0.000
_refine_ls_structure_factor_coef Fsqd
_refine_ls_weighting_details 'calc w=1/[\s^2^(Fo^2^)+(0.0560P)^2^+0.2696P] where P=(Fo^2^+2Fc^2^)/3'
_refine_ls_weighting_scheme calc
_refine_ls_wR_factor_gt 0.1031
_refine_ls_wR_factor_ref 0.1068
_reflns_number_gt 8672
_reflns_number_total 9625
_reflns_threshold_expression I>2\s(I)
_cod_data_source_file ic200811a_si_001_3.cif
_cod_data_source_block (2)
_cod_database_code 4326044

loop_
_symmetry_equiv_pos_site_id
_symmetry_equiv_pos_as_xyz
1 x,y,z
2 -x,-y,-z

loop_
_atom_site_aniso_label
_atom_site_aniso_U_11
_atom_site_aniso_U_22
_atom_site_aniso_U_33
_atom_site_aniso_U_23
_atom_site_aniso_U_13
_atom_site_aniso_U_12
Cu1 0.0473(1) 0.0503(1) 0.0370(1) 0.0175(1) 0.0153(1) 0.0167(1)
P1 0.0394(2) 0.0465(2) 0.0375(2) 0.0168(1) 0.0116(1) 0.0153(1)
P2 0.0418(2) 0.0463(2) 0.0411(2) 0.0157(2) 0.0154(1) 0.0166(2)
O1 0.0474(6) 0.0516(6) 0.0396(5) 0.0161(4) 0.0148(4) 0.0165(5)
N1 0.0574(8) 0.0579(8) 0.0439(7) 0.0240(6) 0.0179(6) 0.0149(6)
N2 0.0639(9) 0.0725(10) 0.0528(8) 0.0364(8) 0.0192(7) 0.0177(7)
N3 0.0577(8) 0.0660(9) 0.0375(6) 0.0160(6) 0.0170(6) 0.0127(7)
N4 0.0578(9) 0.0915(12) 0.0358(7) 0.0235(7) 0.0101(6) 0.0067(8)
N5 0.0820(12) 0.1130(16) 0.0527(9) 0.0460(10) 0.0189(8) 0.0209(11)
N6 0.1027(18) 0.204(3) 0.0884(16) 0.098(2) 0.0261(14) 0.056(2)
N7 0.0603(9) 0.0823(11) 0.0426(7) 0.0209(7) 0.0189(6) 0.0089(8)
N8 0.0736(12) 0.0972(15) 0.0638(10) 0.0138(10) 0.0220(9) 0.0236(10)
C1 0.0419(7) 0.0539(8) 0.0340(6) 0.0159(6) 0.0094(5) 0.0111(6)
C2 0.0440(8) 0.0671(10) 0.0465(8) 0.0238(7) 0.0076(6) 0.0153(7)
C3 0.0449(8) 0.0833(13) 0.0455(8) 0.0246(8) 0.0022(7) 0.0064(8)
C4 0.0570(10) 0.0666(11) 0.0389(7) 0.0163(7) 0.0046(7) -0.0039(8)
C5 0.0621(10) 0.0538(9) 0.0400(7) 0.0154(7) 0.0132(7) 0.0068(7)
C6 0.0449(7) 0.0531(8) 0.0330(6) 0.0157(6) 0.0108(5) 0.0101(6)
C7 0.0482(8) 0.0440(7) 0.0402(7) 0.0172(6) 0.0156(6) 0.0198(6)
C8 0.0490(8) 0.0541(9) 0.0502(8) 0.0254(7) 0.0185(7) 0.0198(7)
C9 0.0563(9) 0.0691(11) 0.0476(8) 0.0310(8) 0.0217(7) 0.0276(8)
C10 0.0598(10) 0.0676(11) 0.0428(8) 0.0241(7) 0.0153(7) 0.0278(8)
C11 0.0486(8) 0.0569(9) 0.0455(8) 0.0199(7) 0.0129(6) 0.0220(7)
C12 0.0468(8) 0.0448(7) 0.0424(7) 0.0168(6) 0.0157(6) 0.0204(6)
C13 0.0440(7) 0.0440(7) 0.0392(7) 0.0154(6) 0.0106(6) 0.0184(6)
C14 0.0463(8) 0.0567(9) 0.0477(8) 0.0129(7) 0.0083(6) 0.0174(7)
C15 0.0587(10) 0.0745(12) 0.0494(9) 0.0061(8) -0.0027(8) 0.0273(9)
C16 0.0811(13) 0.0746(12) 0.0381(7) 0.0154(8) 0.0113(8) 0.0421(10)
C17 0.0708(11) 0.0616(10) 0.0456(8) 0.0227(7) 0.0238(8) 0.0309(9)
C18 0.0515(8) 0.0520(8) 0.0423(7) 0.0176(6) 0.0154(6) 0.0189(7)
C19 0.0435(7) 0.0516(8) 0.0477(8) 0.0226(7) 0.0098(6) 0.0169(6)
C20 0.0543(9) 0.0554(9) 0.0523(8) 0.0209(7) 0.0116(7) 0.0221(7)
C21 0.0637(11) 0.0571(10) 0.0679(11) 0.0210(9) 0.0096(9) 0.0274(9)
C22 0.0658(11) 0.0640(11) 0.0783(13) 0.0353(10) 0.0061(10) 0.0264(9)
C23 0.0760(13) 0.0937(16) 0.0695(12) 0.0517(12) 0.0167(10) 0.0329(12)
C24 0.0624(10) 0.0840(14) 0.0580(10) 0.0382(10) 0.0211(8) 0.0343(10)
C25 0.0429(7) 0.0490(8) 0.0468(8) 0.0140(6) 0.0159(6) 0.0155(6)
C26 0.0539(9) 0.0512(9) 0.0588(9) 0.0194(7) 0.0162(7) 0.0169(7)
C27 0.0579(10) 0.0529(10) 0.0767(12) 0.0131(9) 0.0142(9) 0.0106(8)
C28 0.0475(9) 0.0677(12) 0.0755(12) 0.0099(10) 0.0079(9) 0.0145(8)
C29 0.0472(9) 0.0728(13) 0.0860(14) 0.0248(11) 0.0073(9) 0.0240(9)
C30 0.0474(9) 0.0542(10) 0.0783(12) 0.0232(9) 0.0127(8) 0.0194(7)
C31 0.0424(7) 0.0553(9) 0.0456(8) 0.0096(7) 0.0112(6) 0.0191(6)
C32 0.0574(10) 0.0713(12) 0.0555(10) 0.0106(9) 0.0252(8) 0.0185(9)
C33 0.0658(12) 0.0961(18) 0.0571(11) 0.0000(11) 0.0226(9) 0.0291(12)
C34 0.0888(16) 0.0899(18) 0.0656(13) -0.0090(12) 0.0139(11) 0.0474(14)
C35 0.111(2) 0.0600(12) 0.0804(15) 0.0085(11) 0.0135(14) 0.0412(13)
C36 0.0766(12) 0.0592(11) 0.0568(10) 0.0132(8) 0.0163(9) 0.0310(9)
C37 0.0688(11) 0.0535(10) 0.0629(10) 0.0217(8) 0.0245(9) 0.0179(8)
C38 0.0946(17) 0.0599(12) 0.0993(17) 0.0392(12) 0.0351(14) 0.0257(11)
C39 0.0905(16) 0.0825(15) 0.0858(15) 0.0550(13) 0.0311(13) 0.0286(12)
C40 0.0712(12) 0.0765(13) 0.0475(9) 0.0057(9) 0.0188(9) -0.0014(10)
C41 0.0831(16) 0.118(2) 0.0466(10) 0.0036(12) 0.0089(10) -0.0165(15)
C42 0.0998(19) 0.142(3) 0.0373(10) 0.0222(12) 0.0049(10) -0.0200(18)
C43 0.0936(16) 0.0817(15) 0.0479(10) 0.0261(10) 0.0205(10) -0.0014(12)
C44 0.119(2) 0.101(2) 0.0575(12) 0.0445(13) 0.0102(13) -0.0055(16)
C45 0.121(3) 0.144(3) 0.0713(16) 0.0648(19) 0.0096(16) 0.036(2)
C46 0.0623(12) 0.1005(19) 0.0654(12) 0.0094(12) 0.0120(10) 0.0049(12)
C47 0.0575(12) 0.126(3) 0.0897(18) 0.0174(17) 0.0184(12) 0.0124(14)
C48 0.0712(14) 0.117(2) 0.0780(15) 0.0300(14) 0.0346(12) 0.0308(14)
B1 0.0626(12) 0.0876(16) 0.0443(9) 0.0310(10) 0.0157(8) 0.0142(11)

loop_
_atom_site_label
_atom_site_type_symbol
_atom_site_thermal_displace_type
_atom_site_fract_x
_atom_site_fract_y
_atom_site_fract_z
_atom_site_occupancy
_atom_site_U_iso_or_equiv
_atom_site_calc_flag
_atom_site_refinement_flags
Cu1 Cu Uani 0.79896(2) 0.23011(2) 0.28988(1) 1.000 0.0429(1) . .
P1 P Uani 0.63390(3) 0.23711(3) 0.34604(2) 1.000 0.0396(1) . .
P2 P Uani 0.90050(3) 0.14287(3) 0.35657(2) 1.000 0.0413(1) . .
O1 O Uani 0.65626(10) 0.01625(9) 0.31367(7) 1.000 0.0449(3) . .
N1 N Uani 0.86791(13) 0.37625(12) 0.27887(9) 1.000 0.0510(4) . .
N2 N Uani 0.86375(15) 0.39161(15) 0.19598(11) 1.000 0.0593(5) . .
N3 N Uani 0.74530(14) 0.15510(13) 0.15492(9) 1.000 0.0540(4) . .
N4 N Uani 0.77036(15) 0.20096(16) 0.09134(10) 1.000 0.0637(6) . .
N5 N Uani 0.84463(19) 0.3441(2) 0.02881(12) 1.000 0.0794(7) . .
N6 N Uani 0.7388(3) 0.3593(3) 0.00235(19) 1.000 0.1184(13) . .
N7 N Uani 0.98869(15) 0.28728(15) 0.12406(10) 1.000 0.0628(5) . .
N8 N Uani 1.00932(19) 0.2045(2) 0.06426(14) 1.000 0.0800(7) . .
C1 C Uani 0.51361(13) 0.11293(13) 0.30138(9) 1.000 0.0432(4) . .
C2 C Uani 0.39583(15) 0.10897(16) 0.27120(11) 1.000 0.0517(5) . .
C3 C Uani 0.30858(16) 0.01251(18) 0.23235(12) 1.000 0.0601(6) . .
C4 C Uani 0.33719(17) -0.08053(17) 0.22188(11) 1.000 0.0588(5) . .
C5 C Uani 0.45339(17) -0.07906(15) 0.25025(11) 1.000 0.0534(5) . .
C6 C Uani 0.53929(14) 0.01705(13) 0.28997(9) 1.000 0.0437(4) . .
C7 C Uani 0.70444(14) 0.03879(12) 0.40510(10) 1.000 0.0415(4) . .
C8 C Uani 0.63710(15) 0.00459(14) 0.46183(11) 1.000 0.0476(5) . .
C9 C Uani 0.68952(16) 0.02883(16) 0.55251(12) 1.000 0.0523(5) . .
C10 C Uani 0.80654(17) 0.08547(16) 0.58564(11) 1.000 0.0532(6) . .
C11 C Uani 0.87403(15) 0.11757(14) 0.52777(11) 1.000 0.0481(5) . .
C12 C Uani 0.82435(14) 0.09419(12) 0.43606(10) 1.000 0.0421(4) . .
C13 C Uani 0.64890(13) 0.27107(12) 0.46889(10) 1.000 0.0408(4) . .
C14 C Uani 0.75921(15) 0.32935(15) 0.52421(11) 1.000 0.0507(5) . .
C15 C Uani 0.77599(18) 0.35739(18) 0.61784(13) 1.000 0.0638(6) . .
C16 C Uani 0.6827(2) 0.32707(18) 0.65665(12) 1.000 0.0618(6) . .
C17 C Uani 0.57268(18) 0.26960(15) 0.60245(12) 1.000 0.0548(6) . .
C18 C Uani 0.55593(15) 0.24139(14) 0.50883(11) 1.000 0.0468(4) . .
C19 C Uani 0.56520(14) 0.33241(13) 0.31556(11) 1.000 0.0457(4) . .
C20 C Uani 0.50469(16) 0.38898(15) 0.36925(12) 1.000 0.0521(5) . .
C21 C Uani 0.45849(18) 0.46225(16) 0.34212(14) 1.000 0.0614(6) . .
C22 C Uani 0.47432(19) 0.48172(18) 0.26260(16) 1.000 0.0665(7) . .
C23 C Uani 0.5336(2) 0.4263(2) 0.20868(16) 1.000 0.0729(8) . .
C24 C Uani 0.57862(18) 0.35121(19) 0.23452(14) 1.000 0.0617(7) . .
C25 C Uani 1.05082(14) 0.21202(13) 0.42251(11) 1.000 0.0454(4) . .
C26 C Uani 1.09624(16) 0.31790(14) 0.43171(13) 1.000 0.0535(5) . .
C27 C Uani 1.20993(18) 0.37413(17) 0.48183(15) 1.000 0.0650(6) . .
C28 C Uani 1.27847(18) 0.32407(18) 0.52367(16) 1.000 0.0672(6) . .
C29 C Uani 1.23461(18) 0.21891(19) 0.51394(17) 1.000 0.0683(7) . .
C30 C Uani 1.12205(16) 0.16207(16) 0.46272(15) 1.000 0.0588(6) . .
C31 C Uani 0.91909(14) 0.02360(14) 0.28146(11) 1.000 0.0480(5) . .
C32 C Uani 0.96216(17) 0.03455(18) 0.20569(13) 1.000 0.0619(6) . .
C33 C Uani 0.9814(2) -0.0512(2) 0.14656(15) 1.000 0.0759(8) . .
C34 C Uani 0.9564(2) -0.1473(2) 0.16142(17) 1.000 0.0847(9) . .
C35 C Uani 0.9113(3) -0.1591(2) 0.23522(18) 1.000 0.0845(9) . .
C36 C Uani 0.8927(2) -0.07314(17) 0.29584(14) 1.000 0.0630(6) . .
C37 C Uani 0.88146(19) 0.46971(16) 0.33811(14) 1.000 0.0599(6) . .
C38 C Uani 0.8858(3) 0.5466(2) 0.2954(2) 1.000 0.0796(9) . .
C39 C Uani 0.8747(2) 0.4940(2) 0.20616(18) 1.000 0.0785(9) . .
C40 C Uani 0.6770(2) 0.0579(2) 0.11146(13) 1.000 0.0714(7) . .
C41 C Uani 0.6581(3) 0.0377(3) 0.01917(15) 1.000 0.0959(9) . .
C42 C Uani 0.7177(3) 0.1302(3) 0.00940(15) 1.000 0.1053(12) . .
C43 C Uani 0.9163(2) 0.3660(2) -0.02577(14) 1.000 0.0775(8) . .
C44 C Uani 0.8572(3) 0.3971(3) -0.08976(17) 1.000 0.0963(10) . .
C45 C Uani 0.7491(3) 0.3926(3) -0.0697(2) 1.000 0.1075(15) . .
C46 C Uani 1.0872(2) 0.3419(2) 0.18795(17) 1.000 0.0831(8) . .
C47 C Uani 1.1736(2) 0.2949(3) 0.1695(2) 1.000 0.0967(12) . .
C48 C Uani 1.1214(2) 0.2120(3) 0.09250(18) 1.000 0.0862(10) . .
B1 B Uani 0.8669(2) 0.3053(2) 0.11113(14) 1.000 0.0637(7) . .
H2 H Uiso 0.37540 0.17210 0.27720 1.000 0.0620 calc R
H3 H Uiso 0.22980 0.01110 0.21320 1.000 0.0720 calc R
H4 H Uiso 0.27800 -0.14530 0.19550 1.000 0.0710 calc R
H5 H Uiso 0.47350 -0.14250 0.24260 1.000 0.0640 calc R
H8 H Uiso 0.55720 -0.03440 0.43910 1.000 0.0570 calc R
H9 H Uiso 0.64470 0.00630 0.59170 1.000 0.0630 calc R
H10 H Uiso 0.84100 0.10260 0.64740 1.000 0.0640 calc R
H11 H Uiso 0.95420 0.15550 0.55080 1.000 0.0580 calc R
H14 H Uiso 0.82300 0.35000 0.49820 1.000 0.0610 calc R
H15 H Uiso 0.85090 0.39700 0.65480 1.000 0.0770 calc R
H16 H Uiso 0.69430 0.34560 0.72000 1.000 0.0740 calc R
H17 H Uiso 0.50900 0.24950 0.62880 1.000 0.0660 calc R
H18 H Uiso 0.48080 0.20180 0.47210 1.000 0.0560 calc R
H20 H Uiso 0.49520 0.37730 0.42430 1.000 0.0630 calc R
H21 H Uiso 0.41620 0.49880 0.37810 1.000 0.0740 calc R
H22 H Uiso 0.44470 0.53280 0.24520 1.000 0.0800 calc R
H23 H Uiso 0.54360 0.43920 0.15410 1.000 0.0870 calc R
H24 H Uiso 0.61830 0.31310 0.19710 1.000 0.0740 calc R
H26 H Uiso 1.04960 0.35200 0.40370 1.000 0.0640 calc R
H27 H Uiso 1.24030 0.44580 0.48740 1.000 0.0780 calc R
H28 H Uiso 1.35490 0.36210 0.55870 1.000 0.0810 calc R
H29 H Uiso 1.28140 0.18520 0.54230 1.000 0.0820 calc R
H30 H Uiso 1.09360 0.08960 0.45510 1.000 0.0710 calc R
H32 H Uiso 0.97810 0.10010 0.19490 1.000 0.0740 calc R
H33 H Uiso 1.01160 -0.04350 0.09610 1.000 0.0910 calc R
H34 H Uiso 0.97000 -0.20520 0.12130 1.000 0.1020 calc R
H35 H Uiso 0.89300 -0.22540 0.24460 1.000 0.1010 calc R
H36 H Uiso 0.86230 -0.08110 0.34620 1.000 0.0760 calc R
H37 H Uiso 0.88730 0.48210 0.40060 1.000 0.0720 calc R
H38 H Uiso 0.89440 0.61870 0.32180 1.000 0.0960 calc R
H39 H Uiso 0.87470 0.52460 0.15930 1.000 0.0940 calc R
H40 H Uiso 0.64550 0.00900 0.13990 1.000 0.0860 calc R
H41 H Uiso 0.61420 -0.02530 -0.02650 1.000 0.1150 calc R
H42 H Uiso 0.72140 0.14270 -0.04620 1.000 0.1260 calc R
H43 H Uiso 0.99380 0.36080 -0.02070 1.000 0.0930 calc R
H44 H Uiso 0.88460 0.41720 -0.13730 1.000 0.1160 calc R
H45 H Uiso 0.68920 0.41080 -0.10260 1.000 0.1290 calc R
H46 H Uiso 1.09550 0.40200 0.23690 1.000 0.1000 calc R
H47 H Uiso 1.25200 0.31540 0.20270 1.000 0.1160 calc R
H48 H Uiso 1.16050 0.16580 0.06320 1.000 0.1040 calc R

loop_
_atom_type_symbol
_atom_type_description
_atom_type_scat_dispersion_real
_atom_type_scat_dispersion_imag
_atom_type_scat_source
P P 0.2955 0.4335 'International Tables Vol C Tables 4.2.6.8 and 6.1.1.4'
O O 0.0492 0.0322 'International Tables Vol C Tables 4.2.6.8 and 6.1.1.4'
N N 0.0311 0.0180 'International Tables Vol C Tables 4.2.6.8 and 6.1.1.4'
Cu Cu -1.9646 0.5888 'International Tables Vol C Tables 4.2.6.8 and 6.1.1.4'
B B 0.0090 0.0039 'International Tables Vol C Tables 4.2.6.8 and 6.1.1.4'
H H 0.0000 0.0000 'International Tables Vol C Tables 4.2.6.8 and 6.1.1.4'
C C 0.0181 0.0091 'International Tables Vol C Tables 4.2.6.8 and 6.1.1.4'

loop_
_geom_angle_atom_site_label_1
_geom_angle_atom_site_label_2
_geom_angle_atom_site_label_3
_geom_angle
_geom_angle_publ_flag
P1 Cu1 P2 110.26(2) yes
P1 Cu1 N1 106.06(5) yes
P1 Cu1 N3 107.79(5) yes
P2 Cu1 N1 125.25(5) yes
P2 Cu1 N3 110.20(5) yes
N1 Cu1 N3 95.51(6) yes
Cu1 P1 C1 113.72(5) yes
Cu1 P1 C13 118.39(5) yes
Cu1 P1 C19 112.87(6) yes
C1 P1 C13 103.50(7) yes
C1 P1 C19 103.06(8) yes
C13 P1 C19 103.61(7) yes
Cu1 P2 C12 110.64(6) yes
Cu1 P2 C25 118.91(6) yes
Cu1 P2 C31 115.89(6) yes
C12 P2 C25 104.14(7) yes
C12 P2 C31 103.36(8) yes
C25 P2 C31 102.18(8) yes
C6 O1 C7 116.96(12) yes
Cu1 N1 N2 121.21(12) yes
Cu1 N1 C37 128.02(13) yes
N2 N1 C37 106.47(17) yes
N1 N2 C39 108.82(18) yes
N1 N2 B1 122.45(18) yes
C39 N2 B1 128.0(2) yes
Cu1 N3 N4 124.08(13) yes
Cu1 N3 C40 129.04(14) yes
N4 N3 C40 106.81(15) yes
N3 N4 C42 108.4(2) yes
N3 N4 B1 123.71(15) yes
C42 N4 B1 126.3(2) yes
N6 N5 C43 110.9(2) yes
N6 N5 B1 119.6(2) yes
C43 N5 B1 129.5(2) yes
N5 N6 C45 104.3(3) yes
N8 N7 C46 109.7(2) yes
N8 N7 B1 120.21(17) yes
C46 N7 B1 130.14(19) yes
N7 N8 C48 105.5(2) yes
P1 C1 C2 122.78(14) yes
P1 C1 C6 119.79(12) yes
C2 C1 C6 117.26(16) no
C1 C2 C3 120.81(19) no
C2 C3 C4 120.34(19) no
C3 C4 C5 120.1(2) no
C4 C5 C6 119.20(19) no
O1 C6 C1 119.67(15) yes
O1 C6 C5 117.96(16) yes
C1 C6 C5 122.25(16) no
O1 C7 C8 121.22(15) yes
O1 C7 C12 116.78(14) yes
C8 C7 C12 121.97(14) no
C7 C8 C9 118.96(17) no
C8 C9 C10 120.54(18) no
C9 C10 C11 120.07(16) no
C10 C11 C12 120.95(17) no
P2 C12 C7 117.63(11) yes
P2 C12 C11 124.55(13) yes
C7 C12 C11 117.48(15) no
P1 C13 C14 117.88(12) yes
P1 C13 C18 123.33(12) yes
C14 C13 C18 118.79(14) no
C13 C14 C15 120.48(18) no
C14 C15 C16 120.09(19) no
C15 C16 C17 119.96(17) no
C16 C17 C18 119.96(19) no
C13 C18 C17 120.72(17) no
P1 C19 C20 124.40(13) yes
P1 C19 C24 116.82(15) yes
C20 C19 C24 118.74(18) no
C19 C20 C21 120.54(17) no
C20 C21 C22 120.2(2) no
C21 C22 C23 119.9(2) no
C22 C23 C24 120.3(2) no
C19 C24 C23 120.2(2) no
P2 C25 C26 118.58(14) yes
P2 C25 C30 122.50(15) yes
C26 C25 C30 118.91(17) no
C25 C26 C27 120.70(19) no
C26 C27 C28 119.7(2) no
C27 C28 C29 119.9(2) no
C28 C29 C30 120.6(2) no
C25 C30 C29 120.2(2) no
P2 C31 C32 116.20(16) yes
P2 C31 C36 123.83(14) yes
C32 C31 C36 119.96(19) no
C31 C32 C33 119.9(2) no
C32 C33 C34 120.1(2) no
C33 C34 C35 120.2(2) no
C34 C35 C36 120.3(2) no
C31 C36 C35 119.5(2) no
N1 C37 C38 110.9(2) yes
C37 C38 C39 104.6(2) no
N2 C39 C38 109.3(2) yes
N3 C40 C41 111.2(3) yes
C40 C41 C42 103.9(3) no
N4 C42 C41 109.7(2) yes
N5 C43 C44 108.0(2) yes
C43 C44 C45 104.9(3) no
N6 C45 C44 111.9(3) yes
N7 C46 C47 108.0(2) yes
C46 C47 C48 105.2(2) no
N8 C48 C47 111.7(3) yes
C3 C2 H2 120.00 no
C1 C2 H2 120.00 no
C2 C3 H3 120.00 no
C4 C3 H3 120.00 no
C5 C4 H4 120.00 no
C3 C4 H4 120.00 no
C4 C5 H5 120.00 no
C6 C5 H5 120.00 no
C7 C8 H8 120.00 no
C9 C8 H8 121.00 no
C10 C9 H9 120.00 no
C8 C9 H9 120.00 no
C9 C10 H10 120.00 no
C11 C10 H10 120.00 no
C10 C11 H11 120.00 no
C12 C11 H11 120.00 no
C15 C14 H14 120.00 no
C13 C14 H14 120.00 no
C14 C15 H15 120.00 no
C16 C15 H15 120.00 no
C15 C16 H16 120.00 no
C17 C16 H16 120.00 no
C18 C17 H17 120.00 no
C16 C17 H17 120.00 no
C13 C18 H18 120.00 no
C17 C18 H18 120.00 no
C21 C20 H20 120.00 no
C19 C20 H20 120.00 no
C20 C21 H21 120.00 no
C22 C21 H21 120.00 no
C21 C22 H22 120.00 no
C23 C22 H22 120.00 no
C24 C23 H23 120.00 no
C22 C23 H23 120.00 no
C19 C24 H24 120.00 no
C23 C24 H24 120.00 no
C25 C26 H26 120.00 no
C27 C26 H26 120.00 no
C28 C27 H27 120.00 no
C26 C27 H27 120.00 no
C29 C28 H28 120.00 no
C27 C28 H28 120.00 no
C28 C29 H29 120.00 no
C30 C29 H29 120.00 no
C29 C30 H30 120.00 no
C25 C30 H30 120.00 no
C33 C32 H32 120.00 no
C31 C32 H32 120.00 no
C32 C33 H33 120.00 no
C34 C33 H33 120.00 no
C35 C34 H34 120.00 no
C33 C34 H34 120.00 no
C34 C35 H35 120.00 no
C36 C35 H35 120.00 no
C31 C36 H36 120.00 no
C35 C36 H36 120.00 no
C38 C37 H37 125.00 no
N1 C37 H37 125.00 no
C39 C38 H38 128.00 no
C37 C38 H38 128.00 no
C38 C39 H39 125.00 no
N2 C39 H39 125.00 no
N3 C40 H40 124.00 no
C41 C40 H40 124.00 no
C42 C41 H41 128.00 no
C40 C41 H41 128.00 no
N4 C42 H42 125.00 no
C41 C42 H42 125.00 no
N5 C43 H43 126.00 no
C44 C43 H43 126.00 no
C45 C44 H44 128.00 no
C43 C44 H44 128.00 no
C44 C45 H45 124.00 no
N6 C45 H45 124.00 no
N7 C46 H46 126.00 no
C47 C46 H46 126.00 no
C48 C47 H47 127.00 no
C46 C47 H47 127.00 no
C47 C48 H48 124.00 no
N8 C48 H48 124.00 no
N2 B1 N5 108.3(2) yes
N2 B1 N7 108.60(16) yes
N4 B1 N7 110.1(2) yes
N5 B1 N7 110.08(18) yes
N4 B1 N5 106.75(17) yes
N2 B1 N4 112.99(18) yes

loop_
_geom_bond_atom_site_label_1
_geom_bond_atom_site_label_2
_geom_bond_distance
_geom_bond_publ_flag
Cu1 P1 2.2925(4) yes
Cu1 P2 2.2319(5) yes
Cu1 N1 2.0443(17) yes
Cu1 N3 2.0251(14) yes
P1 C1 1.8371(17) yes
P1 C13 1.8338(15) yes
P1 C19 1.8273(18) yes
P2 C12 1.8261(17) yes
P2 C25 1.8237(18) yes
P2 C31 1.8308(18) yes
O1 C6 1.397(2) yes
O1 C7 1.3886(18) yes
N1 N2 1.370(2) yes
N1 C37 1.328(3) yes
N2 C39 1.344(3) yes
N2 B1 1.544(3) yes
N3 N4 1.349(2) yes
N3 C40 1.323(3) yes
N4 C42 1.344(3) yes
N4 B1 1.535(3) yes
N5 N6 1.354(4) yes
N5 C43 1.341(3) yes
N5 B1 1.536(3) yes
N6 C45 1.341(5) yes
N7 N8 1.369(3) yes
N7 C46 1.338(3) yes
N7 B1 1.528(3) yes
N8 C48 1.319(4) yes
C1 C2 1.402(2) no
C1 C6 1.393(2) no
C2 C3 1.394(3) no
C3 C4 1.374(3) no
C4 C5 1.389(3) no
C5 C6 1.385(3) no
C7 C8 1.387(2) no
C7 C12 1.398(2) no
C8 C9 1.386(2) no
C9 C10 1.375(3) no
C10 C11 1.392(3) no
C11 C12 1.395(2) no
C13 C14 1.389(2) no
C13 C18 1.389(2) no
C14 C15 1.390(3) no
C15 C16 1.382(3) no
C16 C17 1.378(3) no
C17 C18 1.390(2) no
C19 C20 1.393(3) no
C19 C24 1.390(3) no
C20 C21 1.385(3) no
C21 C22 1.377(3) no
C22 C23 1.376(3) no
C23 C24 1.392(4) no
C25 C26 1.386(3) no
C25 C30 1.393(3) no
C26 C27 1.389(3) no
C27 C28 1.386(3) no
C28 C29 1.372(4) no
C29 C30 1.385(3) no
C31 C32 1.396(3) no
C31 C36 1.377(3) no
C32 C33 1.384(3) no
C33 C34 1.372(4) no
C34 C35 1.382(4) no
C35 C36 1.394(4) no
C37 C38 1.388(4) no
C38 C39 1.368(4) no
C40 C41 1.376(3) no
C41 C42 1.361(6) no
C43 C44 1.361(4) no
C44 C45 1.368(5) no
C46 C47 1.369(4) no
C47 C48 1.364(5) no
C2 H2 0.9400 no
C3 H3 0.9400 no
C4 H4 0.9400 no
C5 H5 0.9400 no
C8 H8 0.9400 no
C9 H9 0.9400 no
C10 H10 0.9400 no
C11 H11 0.9400 no
C14 H14 0.9400 no
C15 H15 0.9400 no
C16 H16 0.9400 no
C17 H17 0.9400 no
C18 H18 0.9400 no
C20 H20 0.9400 no
C21 H21 0.9400 no
C22 H22 0.9400 no
C23 H23 0.9400 no
C24 H24 0.9400 no
C26 H26 0.9400 no
C27 H27 0.9400 no
C28 H28 0.9400 no
C29 H29 0.9400 no
C30 H30 0.9400 no
C32 H32 0.9400 no
C33 H33 0.9400 no
C34 H34 0.9400 no
C35 H35 0.9400 no
C36 H36 0.9400 no
C37 H37 0.9400 no
C38 H38 0.9400 no
C39 H39 0.9400 no
C40 H40 0.9400 no
C41 H41 0.9400 no
C42 H42 0.9400 no
C43 H43 0.9400 no
C44 H44 0.9400 no
C45 H45 0.9400 no
C46 H46 0.9400 no
C47 H47 0.9400 no
C48 H48 0.9400 no

loop_
_geom_contact_atom_site_label_1
_geom_contact_atom_site_label_2
_geom_contact_distance
_geom_contact_site_symmetry_2
_geom_contact_publ_flag
Cu1 O1 3.1744(13) . no
Cu1 N7 3.8185(18) . no
Cu1 C46 4.156(3) . no
Cu1 H14 3.1900 . no
Cu1 H24 3.0300 . no
Cu1 H26 3.0700 . no
Cu1 H32 3.3700 . no
P1 P2 3.7121(5) . no
P1 N1 3.4681(17) . no
P1 N3 3.4920(15) . no
P1 C7 3.3430(17) . no
P1 C12 3.6964(17) . no
P2 P1 3.7121(5) . no
P2 N3 3.4934(15) . no
O1 Cu1 3.1744(13) . no
O1 C31 3.242(2) . no
O1 C36 3.359(3) . no
O1 C40 3.411(2) . no
O1 H40 2.6900 . no
N1 P1 3.4681(17) . no
N1 N3 3.013(2) . no
N1 N4 3.121(2) . no
N1 N7 3.134(2) . no
N1 C24 3.343(3) . no
N1 C46 3.240(3) . no
N2 N3 3.067(3) . no
N2 N6 3.052(3) . no
N3 N1 3.013(2) . no
N3 P1 3.4920(15) . no
N3 P2 3.4934(15) . no
N3 N7 3.225(3) . no
N3 N2 3.067(3) . no
N4 N1 3.121(2) . no
N4 N6 2.944(4) . no
N4 N8 2.944(3) . no
N5 N8 3.144(4) . no
N6 N2 3.052(3) . no
N6 C42 3.128(6) . no
N6 C39 3.197(4) . no
N6 N4 2.944(4) . no
N7 Cu1 3.8185(18) . no
N7 N3 3.225(3) . no
N7 N1 3.134(2) . no
N8 C43 3.243(4) . no
N8 N5 3.144(4) . no
N8 N4 2.944(3) . no
N8 C42 3.303(4) . no
N1 H24 2.8900 . no
N1 H26 2.8500 . no
N1 H46 2.8600 . no
N2 H46 2.7100 . no
N2 H24 2.8800 . no
N3 H24 2.9200 . no
N5 H42 2.6500 . no
N5 H39 2.6700 . no
N6 H42 2.8100 . no
N6 H39 2.8200 . no
N7 H43 2.7300 . no
N8 H32 2.8200 . no
N8 H43 2.8400 . no
N8 H33 2.8100 2_755 no
C1 C8 3.560(2) . no
C2 C20 3.570(3) . no
C3 C9 3.574(3) 2_656 no
C4 C9 3.509(2) 2_656 no
C4 C42 3.448(3) 2_655 no
C5 C8 3.438(2) . no
C6 C40 3.562(3) . no
C7 C13 3.335(2) . no
C7 P1 3.3430(17) . no
C7 C36 3.432(3) . no
C8 C1 3.560(2) . no
C8 C18 3.534(3) . no
C8 C13 3.598(3) . no
C8 C5 3.438(2) . no
C9 C4 3.509(2) 2_656 no
C9 C3 3.574(3) 2_656 no
C11 C30 3.257(3) . no
C11 C14 3.506(3) . no
C12 C14 3.477(3) . no
C12 C13 3.555(2) . no
C13 C12 3.555(2) . no
C13 C8 3.598(3) . no
C13 C7 3.335(2) . no
C14 C11 3.506(3) . no
C14 C12 3.477(3) . no
C18 C8 3.534(3) . no
C18 C20 3.441(3) . no
C20 C18 3.441(3) . no
C20 C2 3.570(3) . no
C24 N1 3.343(3) . no
C24 C37 3.532(3) . no
C27 C37 3.554(3) 2_766 no
C30 C11 3.257(3) . no
C31 O1 3.242(2) . no
C36 C7 3.432(3) . no
C36 O1 3.359(3) . no
C37 C27 3.554(3) 2_766 no
C37 C24 3.532(3) . no
C39 N6 3.197(4) . no
C40 O1 3.411(2) . no
C40 C6 3.562(3) . no
C41 C41 3.590(5) 2_655 no
C42 N8 3.303(4) . no
C42 C4 3.448(3) 2_655 no
C42 N6 3.128(6) . no
C43 N8 3.243(4) . no
C43 C43 3.558(4) 2_765 no
C43 C44 3.529(4) 2_765 no
C44 C43 3.529(4) 2_765 no
C46 Cu1 4.156(3) . no
C46 N1 3.240(3) . no
C1 H18 2.7700 . no
C2 H9 3.0200 2_656 no
C2 H18 2.9900 . no
C3 H42 3.0400 2_655 no
C3 H9 2.8300 2_656 no
C4 H42 2.6000 2_655 no
C4 H9 2.7900 2_656 no
C5 H8 2.8800 . no
C5 H9 2.9400 2_656 no
C6 H40 2.8300 . no
C6 H8 2.6200 . no
C7 H36 2.8800 . no
C8 H8 3.0300 2_656 no
C8 H29 2.9800 2_756 no
C9 H8 2.9900 2_656 no
C9 H29 3.0500 2_756 no
C10 H30 2.9000 2_756 no
C11 H30 3.0300 2_756 no
C11 H30 3.0800 . no
C12 H36 2.6300 . no
C13 H20 2.7200 . no
C16 H21 3.0400 2_666 no
C16 H22 2.9900 2_666 no
C17 H21 3.0800 2_666 no
C17 H8 3.0800 2_656 no
C18 H20 2.7300 . no
C19 H2 2.6200 . no
C20 H2 2.8700 . no
C21 H28 2.7700 2_766 no
C21 H47 2.9400 1_455 no
C22 H47 2.9000 1_455 no
C25 H11 2.6700 . no
C27 H37 2.9100 2_766 no
C30 H11 2.6000 . no
C31 H30 2.9500 . no
C33 H3 2.8400 1_655 no
C35 H10 3.0500 2_756 no
C37 H26 3.0900 . no
C38 H15 2.9900 2_766 no
C43 H34 3.0400 2_755 no
C48 H32 2.9600 . no
H2 C19 2.6200 . no
H2 C20 2.8700 . no
H3 C33 2.8400 1_455 no
H4 H42 2.3600 2_655 no
H8 C5 2.8800 . no
H8 C6 2.6200 . no
H8 C8 3.0300 2_656 no
H8 C9 2.9900 2_656 no
H8 C17 3.0800 2_656 no
H8 H9 2.5300 2_656 no
H9 C2 3.0200 2_656 no
H9 C3 2.8300 2_656 no
H9 C4 2.7900 2_656 no
H9 C5 2.9400 2_656 no
H9 H8 2.5300 2_656 no
H10 C35 3.0500 2_756 no
H11 C25 2.6700 . no
H11 C30 2.6000 . no
H11 H30 2.5700 . no
H14 Cu1 3.1900 . no
H15 C38 2.9900 2_766 no
H18 C1 2.7700 . no
H18 C2 2.9900 . no
H20 C13 2.7200 . no
H20 C18 2.7300 . no
H21 C16 3.0400 2_666 no
H21 C17 3.0800 2_666 no
H22 C16 2.9900 2_666 no
H24 Cu1 3.0300 . no
H24 N1 2.8900 . no
H24 N2 2.8800 . no
H24 N3 2.9200 . no
H26 Cu1 3.0700 . no
H26 N1 2.8500 . no
H26 C37 3.0900 . no
H28 C21 2.7700 2_766 no
H29 C8 2.9800 2_756 no
H29 C9 3.0500 2_756 no
H30 C11 3.0800 . no
H30 C31 2.9500 . no
H30 H11 2.5700 . no
H30 C10 2.9000 2_756 no
H30 C11 3.0300 2_756 no
H32 Cu1 3.3700 . no
H32 N8 2.8200 . no
H32 C48 2.9600 . no
H33 N8 2.8100 2_755 no
H34 C43 3.0400 2_755 no
H34 H43 2.4700 2_755 no
H36 C7 2.8800 . no
H36 C12 2.6300 . no
H37 C27 2.9100 2_766 no
H39 N5 2.6700 . no
H39 N6 2.8200 . no
H40 O1 2.6900 . no
H40 C6 2.8300 . no
H42 N5 2.6500 . no
H42 N6 2.8100 . no
H42 C3 3.0400 2_655 no
H42 C4 2.6000 2_655 no
H42 H4 2.3600 2_655 no
H43 N7 2.7300 . no
H43 N8 2.8400 . no
H43 H34 2.4700 2_755 no
H46 N1 2.8600 . no
H46 N2 2.7100 . no
H47 C21 2.9400 1_655 no
H47 C22 2.9000 1_655 no

loop_
_geom_torsion_atom_site_label_1
_geom_torsion_atom_site_label_2
_geom_torsion_atom_site_label_3
_geom_torsion_atom_site_label_4
_geom_torsion
_geom_torsion_publ_flag
P2 Cu1 P1 C1 -76.65(6) no
N1 Cu1 P1 C1 145.06(7) no
N3 Cu1 P1 C1 43.67(8) no
P2 Cu1 P1 C13 45.17(7) no
N1 Cu1 P1 C13 -93.12(7) no
N3 Cu1 P1 C13 165.50(8) no
P2 Cu1 P1 C19 166.39(6) no
N1 Cu1 P1 C19 28.10(7) no
N3 Cu1 P1 C19 -73.28(8) no
P1 Cu1 P2 C12 2.21(6) no
N1 Cu1 P2 C12 130.67(7) no
N3 Cu1 P2 C12 -116.66(8) no
P1 Cu1 P2 C25 -118.20(6) no
N1 Cu1 P2 C25 10.27(8) no
N3 Cu1 P2 C25 122.93(8) no
P1 Cu1 P2 C31 119.41(7) no
N1 Cu1 P2 C31 -112.13(8) no
N3 Cu1 P2 C31 0.54(9) no
P1 Cu1 N1 N2 -109.87(14) no
P2 Cu1 N1 N2 119.99(13) no
N3 Cu1 N1 N2 0.45(15) no
P1 Cu1 N1 C37 43.58(18) no
P2 Cu1 N1 C37 -86.57(18) no
N3 Cu1 N1 C37 153.90(18) no
N1 Cu1 N3 C40 -169.6(2) no
P2 Cu1 N3 N4 -124.01(15) no
N1 Cu1 N3 N4 6.79(17) no
P1 Cu1 N3 N4 115.63(15) no
P2 Cu1 N3 C40 59.6(2) no
P1 Cu1 N3 C40 -60.7(2) no
C13 P1 C19 C20 -19.17(18) no
C1 P1 C19 C20 88.45(17) no
Cu1 P1 C19 C20 -148.45(15) no
C19 P1 C1 C6 162.94(12) no
Cu1 P1 C19 C24 29.30(17) no
C1 P1 C19 C24 -93.80(16) no
C13 P1 C19 C24 158.58(15) no
C1 P1 C13 C18 -28.53(17) no
C19 P1 C13 C18 78.77(16) no
C19 P1 C1 C2 -12.05(14) no
Cu1 P1 C1 C6 40.41(13) no
Cu1 P1 C13 C14 24.53(16) no
C1 P1 C13 C14 151.41(14) no
C19 P1 C13 C14 -101.30(15) no
Cu1 P1 C13 C18 -155.40(13) no
C13 P1 C1 C2 95.66(14) no
C13 P1 C1 C6 -89.35(13) no
Cu1 P1 C1 C2 -134.58(12) no
Cu1 P2 C31 C32 50.92(16) no
C12 P2 C31 C32 172.11(14) no
C12 P2 C31 C36 -7.55(19) no
Cu1 P2 C25 C30 -176.94(14) no
C31 P2 C25 C30 -47.94(17) no
C12 P2 C25 C26 -121.57(15) no
C31 P2 C12 C11 112.02(16) no
C25 P2 C31 C32 -79.95(15) no
C25 P2 C31 C36 100.40(18) no
C25 P2 C12 C7 178.64(13) no
C12 P2 C25 C30 59.41(17) no
C31 P2 C25 C26 131.09(15) no
Cu1 P2 C25 C26 2.09(16) no
C31 P2 C12 C7 -74.90(15) no
Cu1 P2 C12 C7 49.77(14) no
Cu1 P2 C31 C36 -128.74(16) no
Cu1 P2 C12 C11 -123.31(15) no
C25 P2 C12 C11 5.56(18) no
C6 O1 C7 C8 36.7(2) no
C7 O1 C6 C5 -105.61(16) no
C7 O1 C6 C1 78.44(18) no
C6 O1 C7 C12 -145.43(16) no
Cu1 N1 C37 C38 -156.2(2) no
C37 N1 N2 B1 170.84(19) no
Cu1 N1 N2 C39 158.39(15) no
Cu1 N1 N2 B1 -30.7(2) no
N2 N1 C37 C38 0.3(3) no
C37 N1 N2 C39 -0.1(2) no
C39 N2 B1 N7 101.3(3) no
C39 N2 B1 N4 -136.2(2) no
N1 N2 B1 N5 172.78(18) no
C39 N2 B1 N5 -18.2(3) no
N1 N2 C39 C38 -0.2(3) no
N1 N2 B1 N7 -67.7(3) no
B1 N2 C39 C38 -170.4(2) no
N1 N2 B1 N4 54.8(3) no
Cu1 N3 C40 C41 178.0(2) no
Cu1 N3 N4 C42 -177.7(2) no
N4 N3 C40 C41 1.2(3) no
Cu1 N3 N4 B1 16.0(3) no
C40 N3 N4 C42 -0.7(3) no
C40 N3 N4 B1 -167.0(2) no
B1 N4 C42 C41 165.8(3) no
N3 N4 C42 C41 -0.1(4) no
C42 N4 B1 N7 -88.4(3) no
N3 N4 B1 N7 75.4(2) no
C42 N4 B1 N5 31.1(3) no
N3 N4 B1 N5 -165.12(19) no
N3 N4 B1 N2 -46.2(3) no
C42 N4 B1 N2 150.0(3) no
N6 N5 C43 C44 0.4(4) no
B1 N5 C43 C44 179.6(3) no
B1 N5 N6 C45 179.9(3) no
N6 N5 B1 N7 176.3(3) no
C43 N5 N6 C45 -0.8(4) no
C43 N5 B1 N4 -122.3(3) no
C43 N5 B1 N2 115.8(3) no
N6 N5 B1 N4 56.8(3) no
C43 N5 B1 N7 -2.8(4) no
N6 N5 B1 N2 -65.1(3) no
N5 N6 C45 C44 0.9(4) no
C46 N7 B1 N2 -9.5(3) no
B1 N7 C46 C47 -179.3(3) no
C46 N7 B1 N5 108.9(3) no
N8 N7 B1 N5 -70.8(3) no
N8 N7 B1 N2 170.8(2) no
N8 N7 C46 C47 0.4(3) no
C46 N7 B1 N4 -133.7(2) no
N8 N7 B1 N4 46.6(3) no
B1 N7 N8 C48 178.6(2) no
C46 N7 N8 C48 -1.2(3) no
N7 N8 C48 C47 1.5(4) no
P1 C1 C6 O1 0.79(18) no
C2 C1 C6 C5 0.3(2) no
C6 C1 C2 C3 0.7(2) no
P1 C1 C6 C5 -174.98(12) no
P1 C1 C2 C3 175.78(13) no
C2 C1 C6 O1 176.06(13) no
C1 C2 C3 C4 -0.9(3) no
C2 C3 C4 C5 0.2(3) no
C3 C4 C5 C6 0.7(3) no
C4 C5 C6 O1 -176.82(14) no
C4 C5 C6 C1 -1.0(2) no
O1 C7 C8 C9 179.75(17) no
C8 C7 C12 P2 -175.77(14) no
C12 C7 C8 C9 2.0(3) no
O1 C7 C12 C11 179.91(15) no
O1 C7 C12 P2 6.3(2) no
C8 C7 C12 C11 -2.2(3) no
C7 C8 C9 C10 -0.3(3) no
C8 C9 C10 C11 -1.0(3) no
C9 C10 C11 C12 0.8(3) no
C10 C11 C12 C7 0.8(3) no
C10 C11 C12 P2 173.91(15) no
P1 C13 C14 C15 -179.95(17) no
C14 C13 C18 C17 0.1(3) no
P1 C13 C18 C17 -179.93(15) no
C18 C13 C14 C15 0.0(3) no
C13 C14 C15 C16 0.2(3) no
C14 C15 C16 C17 -0.5(4) no
C15 C16 C17 C18 0.6(3) no
C16 C17 C18 C13 -0.4(3) no
P1 C19 C20 C21 177.93(16) no
C24 C19 C20 C21 0.2(3) no
C20 C19 C24 C23 0.9(3) no
P1 C19 C24 C23 -177.00(18) no
C19 C20 C21 C22 -1.5(3) no
C20 C21 C22 C23 1.7(4) no
C21 C22 C23 C24 -0.6(4) no
C22 C23 C24 C19 -0.7(4) no
P2 C25 C26 C27 179.52(16) no
C26 C25 C30 C29 2.5(3) no
C30 C25 C26 C27 -1.4(3) no
P2 C25 C30 C29 -178.43(17) no
C25 C26 C27 C28 -0.5(3) no
C26 C27 C28 C29 1.3(3) no
C27 C28 C29 C30 -0.1(4) no
C28 C29 C30 C25 -1.8(3) no
P2 C31 C36 C35 -179.2(2) no
C36 C31 C32 C33 -1.8(3) no
P2 C31 C32 C33 178.50(17) no
C32 C31 C36 C35 1.1(3) no
C31 C32 C33 C34 1.1(3) no
C32 C33 C34 C35 0.4(4) no
C33 C34 C35 C36 -1.0(4) no
C34 C35 C36 C31 0.3(4) no
N1 C37 C38 C39 -0.4(3) no
C37 C38 C39 N2 0.3(3) no
N3 C40 C41 C42 -1.2(4) no
C40 C41 C42 N4 0.8(4) no
N5 C43 C44 C45 0.2(4) no
C43 C44 C45 N6 -0.7(4) no
N7 C46 C47 C48 0.4(4) no
C46 C47 C48 N8 -1.2(4) no

loop_
_platon_squeeze_void_nr
_platon_squeeze_void_average_x
_platon_squeeze_void_average_y
_platon_squeeze_void_average_z
_platon_squeeze_void_volume
_platon_squeeze_void_count_electrons
1 0.500 0.500 0.000 299.1 44.4
